data_7245133
loop_
_publ_author_name
'Li, Qi-Yao'
'Li, Mao-Fan'
'Chen, Xiao-Xian'
'Gong, Ya-Ping'
'Liu, De-Xuan'
'Xu, Wei-Jian'
'Zhang, Wei-Xiong'

_publ_section_title
;
 Near-room-temperature dielectric switch and thermal expansion anomaly in
 a new hybrid crystal: (Me2NH2)[CsFe(CN)5(NO)]
;
_journal_name_full CrystEngComm
_journal_paper_doi 10.1039/D2CE00754A
_journal_year 2022
_chemical_formula_moiety 'C5 Cs Fe N6 O, C2 H8 N'
_chemical_formula_sum 'C7 H8 Cs Fe N7 O'
_chemical_formula_weight 394.96
_space_group_crystal_system orthorhombic
_space_group_IT_number 19
_space_group_name_Hall 'P 2ac 2ab'
_space_group_name_H-M_alt 'P 21 21 21'
_atom_sites_solution_hydrogens geom
_audit_creation_date 2022-03-21
_audit_creation_method
;
Olex2 1.2
(compiled 2018.05.29 svn.r3508 for OlexSys, GUI svn.r5506)
;
_audit_update_record
;
2022-03-21 deposited with the CCDC.	2022-06-16 downloaded from the CCDC.
;
_cell_angle_alpha 90
_cell_angle_beta 90
_cell_angle_gamma 90
_cell_formula_units_Z 4
_cell_length_a 8.3288(3)
_cell_length_b 8.9675(3)
_cell_length_c 17.7852(7)
_cell_measurement_reflns_used 8044
_cell_measurement_temperature 249.99(13)
_cell_measurement_theta_max 30.0960
_cell_measurement_theta_min 3.3040
_cell_volume 1328.35(8)
_computing_cell_refinement 'CrysAlisPro 1.171.40.84a (Rigaku OD, 2020)'
_computing_data_collection 'CrysAlisPro 1.171.40.84a (Rigaku OD, 2020)'
_computing_data_reduction 'CrysAlisPro 1.171.40.84a (Rigaku OD, 2020)'
_computing_molecular_graphics 'Olex2 (Dolomanov et al., 2009)'
_computing_publication_material 'Olex2 (Dolomanov et al., 2009)'
_computing_structure_refinement 'ShelXL (Sheldrick, 2015)'
_computing_structure_solution 'olex2.solve (Bourhis et al., 2015)'
_diffrn_ambient_temperature 249.99(13)
_diffrn_detector_area_resol_mean 5.2913
_diffrn_detector_type AtlasS2
_diffrn_measured_fraction_theta_full 0.998
_diffrn_measured_fraction_theta_max 0.912
_diffrn_measurement_details
;
List of Runs (angles in degrees, time in seconds):

  # Type    Start    End  Width  t~exp~   \w     \q     \k     \f   Frames
#--------------------------------------------------------------------------
  1  \w    -41.00  17.00   1.00   13.59    --  -12.93 -77.00 -60.00   58
  2  \w    -43.00  18.00   1.00   13.59    --  -12.93  77.00  60.00   61
  3  \w      4.00  87.00   1.00   13.59    --   14.02  38.00 -60.00   83
  4  \w    -39.00  36.00   1.00   13.59    --   14.02 -77.00-180.00   75
  5  \w    -50.00  -2.00   1.00   13.59    --   14.02 -38.00 120.00   48
;
_diffrn_measurement_device 'four-circle diffractometer'
_diffrn_measurement_device_type 'SuperNova, Dual, Cu at home/near, AtlasS2'
_diffrn_measurement_method '\w scans'
_diffrn_radiation_type MoK\a
_diffrn_radiation_wavelength 0.71073
_diffrn_reflns_av_R_equivalents 0.0225
_diffrn_reflns_av_unetI/netI 0.0232
_diffrn_reflns_Laue_measured_fraction_full 0.998
_diffrn_reflns_Laue_measured_fraction_max 0.912
_diffrn_reflns_limit_h_max 11
_diffrn_reflns_limit_h_min -11
_diffrn_reflns_limit_k_max 12
_diffrn_reflns_limit_k_min -12
_diffrn_reflns_limit_l_max 24
_diffrn_reflns_limit_l_min -14
_diffrn_reflns_number 12283
_diffrn_reflns_point_group_measured_fraction_full 0.999
_diffrn_reflns_point_group_measured_fraction_max 0.911
_diffrn_reflns_theta_full 25.242
_diffrn_reflns_theta_max 30.660
_diffrn_reflns_theta_min 3.226
_exptl_absorpt_coefficient_mu 3.832
_exptl_absorpt_correction_T_max 1.00000
_exptl_absorpt_correction_T_min 0.69760
_exptl_absorpt_correction_type multi-scan
_exptl_absorpt_process_details
;
CrysAlisPro 1.171.40.84a (Rigaku Oxford Diffraction, 2020)
Empirical absorption correction using spherical harmonics,
implemented in SCALE3 ABSPACK scaling algorithm.
;
_exptl_crystal_colour 'clear red'
_exptl_crystal_colour_lustre clear
_exptl_crystal_colour_primary red
_exptl_crystal_density_diffrn 1.975
_exptl_crystal_description block
_exptl_crystal_F_000 752
_exptl_crystal_size_max 0.1
_exptl_crystal_size_mid 0.1
_exptl_crystal_size_min 0.1
_refine_diff_density_max 0.514
_refine_diff_density_min -0.491
_refine_diff_density_rms 0.072
_refine_ls_abs_structure_details
;
 Refined as an inversion twin.
;
_refine_ls_abs_structure_Flack 0.09(3)
_refine_ls_extinction_coef 0.00153(17)
_refine_ls_extinction_expression Fc^*^=kFc[1+0.001xFc^2^\l^3^/sin(2\q)]^-1/4^
_refine_ls_extinction_method 'SHELXL-2014/7 (Sheldrick 2014'
_refine_ls_goodness_of_fit_ref 1.043
_refine_ls_hydrogen_treatment constr
_refine_ls_matrix_type full
_refine_ls_number_parameters 158
_refine_ls_number_reflns 3607
_refine_ls_number_restraints 0
_refine_ls_restrained_S_all 1.043
_refine_ls_R_factor_all 0.0229
_refine_ls_R_factor_gt 0.0204
_refine_ls_shift/su_max 0.001
_refine_ls_shift/su_mean 0.000
_refine_ls_structure_factor_coef Fsqd
_refine_ls_weighting_details 'w=1/[\s^2^(Fo^2^)+(0.0186P)^2^+0.3353P] where P=(Fo^2^+2Fc^2^)/3'
_refine_ls_weighting_scheme calc
_refine_ls_wR_factor_gt 0.0432
_refine_ls_wR_factor_ref 0.0443
_reflns_Friedel_coverage 0.746
_reflns_Friedel_fraction_full 1.000
_reflns_Friedel_fraction_max 0.909
_reflns_number_gt 3382
_reflns_number_total 3607
_reflns_threshold_expression 'I > 2\s(I)'
_cod_data_source_file d2ce00754a2.cif
_cod_data_source_block a21042303a0249_250k
_cod_database_code 7245133
_shelx_shelxl_version_number 2014/7
_shelx_space_group_comment
;
The symmetry employed for this shelxl refinement is uniquely defined
by the following loop, which should always be used as a source of
symmetry information in preference to the above space-group names.
They are only intended as comments.
;
_shelx_estimated_absorpt_t_max 0.701
_shelx_estimated_absorpt_t_min 0.701
_olex2_refinement_description
;
1. Others
 Fixed Uiso: H7A(0.056) H7B(0.056) H6A(0.073) H6B(0.073) H6C(0.073) H7C(0.103)
 H7D(0.103) H7E(0.103)
 Fixed X: H7A(0.3697) H7B(0.3678) H6A(0.4931) H6B(0.3243) H6C(0.4804)
 H7C(0.6369) H7D(0.6344) H7E(0.561)
 Fixed Y: H7A(0.0577) H7B(0.0428) H6A(-0.1642) H6B(-0.1782) H6C(-0.1809)
 H7C(0.0733) H7D(0.0576) H7E(0.1995)
 Fixed Z: H7A(0.4664) H7B(0.5468) H6A(0.4543) H6B(0.4927) H6C(0.5419)
 H7C(0.4649) H7D(0.5527) H7E(0.5144)
;
_olex2_submission_special_instructions 'No special instructions were received'
_oxdiff_exptl_absorpt_empirical_details
;
Empirical correction (ABSPACK) includes:
- Absorption correction using spherical harmonics
- Frame scaling
;

loop_
_space_group_symop_operation_xyz
'x, y, z'
'-x+1/2, -y, z+1/2'
'-x, y+1/2, -z+1/2'
'x+1/2, -y+1/2, -z'

loop_
_atom_site_label
_atom_site_type_symbol
_atom_site_fract_x
_atom_site_fract_y
_atom_site_fract_z
_atom_site_U_iso_or_equiv
_atom_site_adp_type
_atom_site_occupancy
_atom_site_site_symmetry_order
_atom_site_calc_flag
_atom_site_refinement_flags_posn
_atom_site_refinement_flags_adp
_atom_site_refinement_flags_occupancy
_atom_site_disorder_assembly
_atom_site_disorder_group
Cs1 Cs 1.01652(2) 0.98948(2) 0.30591(2) 0.03010(7) Uani 1 1 d . . . . .
Fe1 Fe 0.51271(5) 0.47157(4) 0.33598(2) 0.02041(9) Uani 1 1 d . . . . .
C5 C 0.6639(4) 0.6374(4) 0.3335(2) 0.0263(8) Uani 1 1 d . . . . .
O1 O 0.4920(4) 0.4555(3) 0.17969(14) 0.0614(9) Uani 1 1 d . . . . .
N5 N 0.7587(4) 0.7276(4) 0.3317(2) 0.0450(10) Uani 1 1 d . . . . .
N6 N 0.5018(3) 0.4583(3) 0.24336(15) 0.0293(5) Uani 1 1 d . . . . .
N3 N 0.5288(4) 0.5067(3) 0.50870(16) 0.0402(7) Uani 1 1 d . . . . .
N2 N 0.3045(4) 0.1961(3) 0.37269(18) 0.0371(8) Uani 1 1 d . . . . .
N1 N 0.8156(5) 0.2770(4) 0.3553(2) 0.0484(9) Uani 1 1 d . . . . .
C2 C 0.3778(4) 0.2998(4) 0.35740(19) 0.0260(7) Uani 1 1 d . . . . .
C3 C 0.5210(3) 0.4938(3) 0.44462(17) 0.0256(6) Uani 1 1 d . . . . .
N7 N 0.4234(4) 0.0209(4) 0.50548(19) 0.0467(8) Uani 1 1 d . . . . .
H7A H 0.3697 0.0577 0.4664 0.056 Uiso 1 1 calc R . . . .
H7B H 0.3678 0.0428 0.5468 0.056 Uiso 1 1 calc R . . . .
C4 C 0.3284(4) 0.6038(4) 0.3405(2) 0.0279(7) Uani 1 1 d . . . . .
N4 N 0.2182(4) 0.6803(5) 0.3407(2) 0.0478(9) Uani 1 1 d . . . . .
C1 C 0.6995(5) 0.3452(4) 0.3478(2) 0.0303(8) Uani 1 1 d . . . . .
C6 C 0.4309(6) -0.1389(5) 0.4980(3) 0.0488(11) Uani 1 1 d . . . . .
H6A H 0.4931 -0.1642 0.4543 0.073 Uiso 1 1 calc GR . . . .
H6B H 0.3243 -0.1782 0.4927 0.073 Uiso 1 1 calc GR . . . .
H6C H 0.4804 -0.1809 0.5419 0.073 Uiso 1 1 calc GR . . . .
C7 C 0.5766(7) 0.0939(6) 0.5097(3) 0.0689(17) Uani 1 1 d . . . . .
H7C H 0.6369 0.0733 0.4649 0.103 Uiso 1 1 calc GR . . . .
H7D H 0.6344 0.0576 0.5527 0.103 Uiso 1 1 calc GR . . . .
H7E H 0.5610 0.1995 0.5144 0.103 Uiso 1 1 calc GR . . . .

loop_
_atom_site_aniso_label
_atom_site_aniso_U_11
_atom_site_aniso_U_22
_atom_site_aniso_U_33
_atom_site_aniso_U_23
_atom_site_aniso_U_13
_atom_site_aniso_U_12
Cs1 0.02807(10) 0.02626(10) 0.03595(12) -0.00100(7) 0.00151(7) -0.00060(10)
Fe1 0.02026(18) 0.01950(18) 0.0215(2) -0.00007(14) 0.00014(15) -0.0004(2)
C5 0.0270(17) 0.0264(17) 0.025(2) 0.0033(14) -0.0019(14) -0.0020(14)
O1 0.100(2) 0.0603(16) 0.0235(14) -0.0008(11) -0.0010(15) -0.036(2)
N5 0.041(2) 0.040(2) 0.055(3) 0.0079(17) -0.0063(16) -0.0122(15)
N6 0.0345(14) 0.0260(11) 0.0273(14) 0.0003(9) 0.0019(12) -0.0096(13)
N3 0.0542(18) 0.0383(15) 0.0280(15) 0.0004(12) -0.0019(12) 0.001(2)
N2 0.0380(18) 0.0314(15) 0.042(2) -0.0026(14) 0.0066(14) -0.0091(15)
N1 0.045(2) 0.054(2) 0.046(2) -0.0055(17) 0.0003(17) 0.0200(19)
C2 0.0268(16) 0.0277(16) 0.0234(18) -0.0051(13) 0.0001(13) 0.0000(14)
C3 0.0258(12) 0.0213(12) 0.0298(15) 0.0021(11) 0.0016(11) -0.0005(18)
N7 0.0484(19) 0.052(2) 0.0393(19) -0.0086(18) 0.0073(14) 0.005(2)
C4 0.0289(16) 0.0259(16) 0.0290(19) 0.0020(15) -0.0022(14) 0.0028(14)
N4 0.0403(18) 0.049(2) 0.054(2) 0.0048(19) -0.0031(17) 0.0161(17)
C1 0.035(2) 0.0269(17) 0.029(2) -0.0033(14) 0.0022(17) 0.0030(16)
C6 0.059(3) 0.042(2) 0.046(3) 0.0031(19) 0.009(2) -0.003(2)
C7 0.073(4) 0.054(3) 0.080(4) 0.016(3) -0.037(3) -0.016(3)

loop_
_atom_type_symbol
_atom_type_description
_atom_type_scat_dispersion_real
_atom_type_scat_dispersion_imag
_atom_type_scat_source
C C 0.0033 0.0016 'International Tables Vol C Tables 4.2.6.8 and 6.1.1.4'
H H 0.0000 0.0000 'International Tables Vol C Tables 4.2.6.8 and 6.1.1.4'
Cs Cs -0.3680 2.1192 'International Tables Vol C Tables 4.2.6.8 and 6.1.1.4'
Fe Fe 0.3463 0.8444 'International Tables Vol C Tables 4.2.6.8 and 6.1.1.4'
N N 0.0061 0.0033 'International Tables Vol C Tables 4.2.6.8 and 6.1.1.4'
O O 0.0106 0.0060 'International Tables Vol C Tables 4.2.6.8 and 6.1.1.4'

loop_
_geom_angle_atom_site_label_1
_geom_angle_atom_site_label_2
_geom_angle_atom_site_label_3
_geom_angle
_geom_angle_site_symmetry_1
_geom_angle_site_symmetry_3
_geom_angle_publ_flag
Cs1 Cs1 Cs1 131.758(9) 3_755 3_745 ?
C5 Cs1 Cs1 57.77(5) 3_755 3_755 ?
C5 Cs1 Cs1 95.27(5) 3_755 3_745 ?
N5 Cs1 Cs1 40.87(5) 3_755 3_755 ?
N5 Cs1 Cs1 133.40(7) . 3_755 ?
N5 Cs1 Cs1 49.74(7) . 3_745 ?
N5 Cs1 Cs1 106.47(6) 3_755 3_745 ?
N5 Cs1 C5 143.20(9) . 3_755 ?
N5 Cs1 C5 16.98(7) 3_755 3_755 ?
N5 Cs1 N5 147.43(5) . 3_755 ?
N5 Cs1 N3 83.42(9) . 4_566 ?
N5 Cs1 N2 148.84(9) . 1_665 ?
N5 Cs1 N1 89.25(9) . 3_755 ?
N5 Cs1 N4 72.51(10) . 1_655 ?
N5 Cs1 N4 94.94(8) . 3_655 ?
N5 Cs1 C1 54.52(8) 3_755 3_755 ?
N5 Cs1 C1 105.48(9) . 3_755 ?
N3 Cs1 Cs1 114.57(5) 4_566 3_745 ?
N3 Cs1 Cs1 113.38(5) 4_566 3_755 ?
N3 Cs1 C5 127.97(8) 4_566 3_755 ?
N3 Cs1 N5 129.14(8) 4_566 3_755 ?
N3 Cs1 N1 139.89(8) 4_566 3_755 ?
N3 Cs1 N4 136.02(8) 4_566 3_655 ?
N3 Cs1 N4 78.80(9) 4_566 1_655 ?
N3 Cs1 C1 134.12(8) 4_566 3_755 ?
N2 Cs1 Cs1 135.11(6) 1_665 3_745 ?
N2 Cs1 Cs1 70.70(6) 1_665 3_755 ?
N2 Cs1 C5 62.11(8) 1_665 3_755 ?
N2 Cs1 N5 63.01(8) 1_665 3_755 ?
N2 Cs1 N3 66.84(8) 1_665 4_566 ?
N2 Cs1 N1 107.22(8) 1_665 3_755 ?
N2 Cs1 N4 112.65(8) 1_665 3_655 ?
N2 Cs1 N4 92.00(9) 1_665 1_655 ?
N2 Cs1 C1 89.88(8) 1_665 3_755 ?
N1 Cs1 Cs1 40.59(5) 3_755 3_745 ?
N1 Cs1 Cs1 144.88(7) 1_565 3_745 ?
N1 Cs1 Cs1 100.19(6) 3_755 3_755 ?
N1 Cs1 Cs1 49.13(7) 1_565 3_755 ?
N1 Cs1 C5 105.04(9) 1_565 3_755 ?
N1 Cs1 C5 54.75(8) 3_755 3_755 ?
N1 Cs1 N5 88.93(9) 1_565 3_755 ?
N1 Cs1 N5 66.45(8) 3_755 3_755 ?
N1 Cs1 N5 101.56(9) 1_565 . ?
N1 Cs1 N3 74.54(9) 1_565 4_566 ?
N1 Cs1 N2 80.01(10) 1_565 1_665 ?
N1 Cs1 N1 145.34(7) 1_565 3_755 ?
N1 Cs1 N4 153.21(10) 1_565 1_655 ?
N1 Cs1 N4 62.70(10) 1_565 3_655 ?
N1 Cs1 C1 142.16(9) 1_565 3_755 ?
N1 Cs1 C1 17.43(8) 3_755 3_755 ?
N4 Cs1 Cs1 96.19(6) 3_655 3_745 ?
N4 Cs1 Cs1 48.51(7) 1_655 3_745 ?
N4 Cs1 Cs1 150.59(7) 1_655 3_755 ?
N4 Cs1 Cs1 42.20(6) 3_655 3_755 ?
N4 Cs1 C5 75.66(8) 3_655 3_755 ?
N4 Cs1 C5 93.32(8) 1_655 3_755 ?
N4 Cs1 N5 62.48(7) 3_655 3_755 ?
N4 Cs1 N5 110.29(8) 1_655 3_755 ?
N4 Cs1 N1 83.79(10) 3_655 3_755 ?
N4 Cs1 N1 61.45(10) 1_655 3_755 ?
N4 Cs1 N4 142.52(8) 1_655 3_655 ?
N4 Cs1 C1 88.82(9) 3_655 3_755 ?
N4 Cs1 C1 62.40(9) 1_655 3_755 ?
C1 Cs1 Cs1 55.85(5) 3_755 3_745 ?
C1 Cs1 Cs1 93.09(5) 3_755 3_755 ?
C1 Cs1 C5 40.18(7) 3_755 3_755 ?
N6 Fe1 C5 93.91(14) . . ?
N6 Fe1 C2 96.10(13) . . ?
N6 Fe1 C3 177.92(12) . . ?
N6 Fe1 C4 92.39(15) . . ?
N6 Fe1 C1 96.34(15) . . ?
C2 Fe1 C5 169.16(15) . . ?
C3 Fe1 C5 85.46(14) . . ?
C3 Fe1 C2 84.67(13) . . ?
C4 Fe1 C5 92.63(14) . . ?
C4 Fe1 C2 91.08(15) . . ?
C4 Fe1 C3 85.66(14) . . ?
C1 Fe1 C5 85.98(14) . . ?
C1 Fe1 C2 88.81(16) . . ?
C1 Fe1 C3 85.60(14) . . ?
C1 Fe1 C4 171.24(18) . . ?
Fe1 C5 Cs1 101.37(13) . 3_745 ?
N5 C5 Cs1 75.3(3) . 3_745 ?
N5 C5 Fe1 175.9(3) . . ?
Cs1 N5 Cs1 89.39(8) . 3_745 ?
C5 N5 Cs1 87.7(3) . 3_745 ?
C5 N5 Cs1 173.2(3) . . ?
O1 N6 Fe1 177.0(3) . . ?
C3 N3 Cs1 172.8(2) . 4_466 ?
C2 N2 Cs1 140.2(3) . 1_445 ?
Cs1 N1 Cs1 90.28(9) 1_545 3_745 ?
C1 N1 Cs1 87.4(3) . 3_745 ?
C1 N1 Cs1 146.8(3) . 1_545 ?
N2 C2 Fe1 176.3(3) . . ?
N3 C3 Fe1 178.8(3) . . ?
C7 N7 C6 114.8(4) . . ?
N4 C4 Fe1 177.6(4) . . ?
Cs1 N4 Cs1 89.29(8) 1_455 3_645 ?
C4 N4 Cs1 155.5(3) . 1_455 ?
C4 N4 Cs1 98.3(3) . 3_645 ?
Fe1 C1 Cs1 102.71(14) . 3_745 ?
N1 C1 Cs1 75.1(3) . 3_745 ?
N1 C1 Fe1 176.2(4) . . ?

loop_
_geom_bond_atom_site_label_1
_geom_bond_atom_site_label_2
_geom_bond_distance
_geom_bond_site_symmetry_2
_geom_bond_publ_flag
Cs1 Cs1 4.9127(2) 3_745 ?
Cs1 Cs1 4.9127(2) 3_755 ?
Cs1 C5 3.872(4) 3_755 ?
Cs1 N5 3.749(4) 3_755 ?
Cs1 N5 3.215(3) . ?
Cs1 N3 3.299(3) 4_566 ?
Cs1 N2 3.255(3) 1_665 ?
Cs1 N1 3.197(3) 1_565 ?
Cs1 N1 3.715(4) 3_755 ?
Cs1 N4 3.300(4) 1_655 ?
Cs1 N4 3.680(4) 3_655 ?
Cs1 C1 3.840(4) 3_755 ?
Fe1 C5 1.949(3) . ?
Fe1 N6 1.654(3) . ?
Fe1 C2 1.945(3) . ?
Fe1 C3 1.944(3) . ?
Fe1 C4 1.941(3) . ?
Fe1 C1 1.937(4) . ?
C5 Cs1 3.872(4) 3_745 ?
C5 N5 1.132(5) . ?
O1 N6 1.136(3) . ?
N5 Cs1 3.749(4) 3_745 ?
N3 Cs1 3.299(3) 4_466 ?
N3 C3 1.147(4) . ?
N2 Cs1 3.255(3) 1_445 ?
N2 C2 1.145(4) . ?
N1 Cs1 3.197(3) 1_545 ?
N1 Cs1 3.715(4) 3_745 ?
N1 C1 1.151(5) . ?
N7 C6 1.441(5) . ?
N7 C7 1.436(6) . ?
C4 N4 1.146(5) . ?
N4 Cs1 3.300(4) 1_455 ?
N4 Cs1 3.680(4) 3_645 ?
C1 Cs1 3.840(4) 3_745 ?

loop_
_twin_individual_id
_twin_individual_mass_fraction_refined
1 0.91(3)
2 0.09(3)
